data_7156355
loop_
_publ_author_name
'Guo, Jiaomei'
'Zhao, Yang'
'Fang, Dongmei'
'Wang, Qilin'
'Bu, Zhanwei'

_publ_section_title
;
 Diastereoselective construction of pyrrolo[2,1-a]isoquinoline-based
 bispirooxindoles through a three-component [3 + 2] cycloaddition.
;
_journal_issue 33
_journal_name_full 'Organic &amp; biomolecular chemistry'
_journal_page_first 6025
_journal_page_last 6034
_journal_paper_doi 10.1039/c8ob01493k
_journal_volume 16
_journal_year 2018
_chemical_formula_moiety 'C34 H33 N3 O6'
_chemical_formula_sum 'C34 H33 N3 O6'
_chemical_formula_weight 579.63
_space_group_crystal_system triclinic
_space_group_IT_number 2
_space_group_name_Hall '-P 1'
_space_group_name_H-M_alt 'P -1'
_symmetry_space_group_name_Hall '-P 1'
_symmetry_space_group_name_H-M 'P -1'
_atom_sites_solution_hydrogens geom
_atom_sites_solution_primary direct
_audit_creation_date 2017-12-05
_audit_creation_method
;
Olex2 1.2
(compiled 2017.08.10 svn.r3458 for OlexSys, GUI svn.r5381)
;
_audit_update_record
;
2018-06-18 deposited with the CCDC.
2018-08-03 downloaded from the CCDC.
;
_cell_angle_alpha 86.119(6)
_cell_angle_beta 84.314(6)
_cell_angle_gamma 65.589(7)
_cell_formula_units_Z 2
_cell_length_a 11.2505(7)
_cell_length_b 11.5713(10)
_cell_length_c 13.0127(9)
_cell_measurement_reflns_used 2129
_cell_measurement_temperature 293(2)
_cell_measurement_theta_max 24.1420
_cell_measurement_theta_min 3.8650
_cell_volume 1534.3(2)
_computing_cell_refinement
;
CrysAlisPro, Agilent Technologies,
Version 1.171.37.35 (release 13-08-2014 CrysAlis171 .NET)
(compiled Aug 13 2014,18:06:01)
;
_computing_data_collection
;
CrysAlisPro, Agilent Technologies,
Version 1.171.37.35 (release 13-08-2014 CrysAlis171 .NET)
(compiled Aug 13 2014,18:06:01)
;
_computing_data_reduction
;
CrysAlisPro, Agilent Technologies,
Version 1.171.37.35 (release 13-08-2014 CrysAlis171 .NET)
(compiled Aug 13 2014,18:06:01)
;
_computing_molecular_graphics 'Olex2 (Dolomanov et al., 2009)'
_computing_publication_material 'Olex2 (Dolomanov et al., 2009)'
_computing_structure_refinement 'ShelXL (Sheldrick, 2015)'
_computing_structure_solution 'ShelXS (Sheldrick, 2008)'
_diffrn_ambient_temperature 293(2)
_diffrn_detector 'CCD plate'
_diffrn_detector_area_resol_mean 16.2312
_diffrn_detector_type Eos
_diffrn_measured_fraction_theta_full 0.998
_diffrn_measured_fraction_theta_max 0.998
_diffrn_measurement_details
;
#__ type_ start__ end____ width___ exp.time_
  1 omega  -41.00   28.00   1.0000    6.5000
omega____ theta____ kappa____ phi______ frames
    -       18.0661  -57.0000  -90.0000 69

#__ type_ start__ end____ width___ exp.time_
  2 omega  -12.00   23.00   1.0000    6.5000
omega____ theta____ kappa____ phi______ frames
    -      -15.1755  -99.0000  -90.0000 35

#__ type_ start__ end____ width___ exp.time_
  3 omega  -15.00   19.00   1.0000    6.5000
omega____ theta____ kappa____ phi______ frames
    -      -15.1755  -99.0000 -180.0000 34

#__ type_ start__ end____ width___ exp.time_
  4 omega  -39.00   13.00   1.0000    6.5000
omega____ theta____ kappa____ phi______ frames
    -       18.0661  -57.0000 -120.0000 52

#__ type_ start__ end____ width___ exp.time_
  5 omega  -48.00   45.00   1.0000    6.5000
omega____ theta____ kappa____ phi______ frames
    -       18.0661  -77.0000   30.0000 93

#__ type_ start__ end____ width___ exp.time_
  6 omega   -9.00   86.00   1.0000    6.5000
omega____ theta____ kappa____ phi______ frames
    -       18.0661   77.0000  150.0000 95

#__ type_ start__ end____ width___ exp.time_
  7 omega   43.00   72.00   1.0000    6.5000
omega____ theta____ kappa____ phi______ frames
    -       18.0661  178.0000   90.0000 29
;
_diffrn_measurement_device 'four-circle diffractometer'
_diffrn_measurement_device_type 'Xcalibur, Eos, Gemini'
_diffrn_measurement_method '\w scans'
_diffrn_orient_matrix_UB_11 -0.0446283000
_diffrn_orient_matrix_UB_12 0.0292497000
_diffrn_orient_matrix_UB_13 0.0425551000
_diffrn_orient_matrix_UB_21 0.0530687000
_diffrn_orient_matrix_UB_22 -0.0157881000
_diffrn_orient_matrix_UB_23 0.0312505000
_diffrn_orient_matrix_UB_31 0.0038901000
_diffrn_orient_matrix_UB_32 0.0585713000
_diffrn_orient_matrix_UB_33 -0.0146869000
_diffrn_radiation_monochromator graphite
_diffrn_radiation_probe x-ray
_diffrn_radiation_type MoK\a
_diffrn_radiation_wavelength 0.71073
_diffrn_reflns_av_R_equivalents 0.0339
_diffrn_reflns_av_unetI/netI 0.0652
_diffrn_reflns_Laue_measured_fraction_full 0.998
_diffrn_reflns_Laue_measured_fraction_max 0.998
_diffrn_reflns_limit_h_max 11
_diffrn_reflns_limit_h_min -14
_diffrn_reflns_limit_k_max 14
_diffrn_reflns_limit_k_min -14
_diffrn_reflns_limit_l_max 16
_diffrn_reflns_limit_l_min -16
_diffrn_reflns_number 12262
_diffrn_reflns_point_group_measured_fraction_full 0.998
_diffrn_reflns_point_group_measured_fraction_max 0.998
_diffrn_reflns_theta_full 25.242
_diffrn_reflns_theta_max 26.371
_diffrn_reflns_theta_min 3.553
_diffrn_source 'Enhance (Mo) X-ray Source'
_exptl_absorpt_coefficient_mu 0.087
_exptl_absorpt_correction_T_max 1.00000
_exptl_absorpt_correction_T_min 0.86566
_exptl_absorpt_correction_type multi-scan
_exptl_absorpt_process_details
;
CrysAlisPro, Agilent Technologies,
Version 1.171.37.35 (release 13-08-2014 CrysAlis171 .NET)
(compiled Aug 13 2014,18:06:01)
Empirical absorption correction using spherical harmonics,
 implemented in SCALE3 ABSPACK scaling algorithm.
;
_exptl_crystal_colour colourless
_exptl_crystal_colour_primary colourless
_exptl_crystal_density_diffrn 1.255
_exptl_crystal_description prism
_exptl_crystal_F_000 612
_exptl_crystal_size_max 0.18
_exptl_crystal_size_mid 0.16
_exptl_crystal_size_min 0.14
_refine_diff_density_max 0.178
_refine_diff_density_min -0.184
_refine_diff_density_rms 0.039
_refine_ls_extinction_method none
_refine_ls_goodness_of_fit_ref 1.023
_refine_ls_hydrogen_treatment constr
_refine_ls_matrix_type full
_refine_ls_number_parameters 393
_refine_ls_number_reflns 6274
_refine_ls_number_restraints 0
_refine_ls_restrained_S_all 1.023
_refine_ls_R_factor_all 0.1021
_refine_ls_R_factor_gt 0.0551
_refine_ls_shift/su_max 0.001
_refine_ls_shift/su_mean 0.000
_refine_ls_structure_factor_coef Fsqd
_refine_ls_weighting_details 'w=1/[\s^2^(Fo^2^)+(0.0580P)^2^] where P=(Fo^2^+2Fc^2^)/3'
_refine_ls_weighting_scheme calc
_refine_ls_wR_factor_gt 0.1190
_refine_ls_wR_factor_ref 0.1458
_reflns_Friedel_coverage 0.000
_reflns_number_gt 3732
_reflns_number_total 6274
_reflns_threshold_expression 'I > 2\s(I)'
_cod_data_source_file c8ob01493k2.cif
_cod_data_source_block 201712258
_cod_depositor_comments 'Adding full bibliography for 7156355.cif.'
_cod_database_code 7156355
_shelx_shelxl_version_number 2014/7
_chemical_oxdiff_formula C20H56N2O3
_shelx_space_group_comment
;
The symmetry employed for this shelxl refinement is uniquely defined
by the following loop, which should always be used as a source of
symmetry information in preference to the above space-group names.
They are only intended as comments.
;
_shelx_estimated_absorpt_t_max 0.988
_shelx_estimated_absorpt_t_min 0.985
_reflns_odcompleteness_completeness 99.78
_reflns_odcompleteness_iscentric 1
_reflns_odcompleteness_theta 26.32
_olex2_refinement_description
;
1. Fixed Uiso
 At 1.2 times of:
  All C(H) groups, All C(H,H) groups
 At 1.5 times of:
  All C(H,H,H) groups
2.a Ternary CH refined with riding coordinates:
 C9(H9), C27(H27)
2.b Secondary CH2 refined with riding coordinates:
 C7(H7A,H7B), C8(H8A,H8B)
2.c Aromatic/amide H refined with riding coordinates:
 C1(H1), C2(H2), C3(H3), C4(H4), C10(H10), C11(H11), C12(H12), C13(H13),
 C19(H19), C20(H20), C21(H21), C22(H22)
2.d Idealised Me refined as rotating group:
 C18(H18A,H18B,H18C), C29(H29A,H29B,H29C), C32(H32A,H32B,H32C), C33(H33A,H33B,
 H33C), C34(H34A,H34B,H34C)
;
_olex2_submission_special_instructions 'No special instructions were received'

loop_
_space_group_symop_operation_xyz
'x, y, z'
'-x, -y, -z'

loop_
_atom_site_label
_atom_site_type_symbol
_atom_site_fract_x
_atom_site_fract_y
_atom_site_fract_z
_atom_site_U_iso_or_equiv
_atom_site_adp_type
_atom_site_occupancy
_atom_site_site_symmetry_order
_atom_site_calc_flag
_atom_site_refinement_flags_posn
C1 C 0.2010(3) 0.2761(3) 0.4058(2) 0.0708(8) Uani 1 1 d .
H1 H 0.1750 0.2099 0.4028 0.085 Uiso 1 1 calc R
C2 C 0.3183(3) 0.2530(3) 0.4460(2) 0.0787(9) Uani 1 1 d .
H2 H 0.3715 0.1713 0.4681 0.094 Uiso 1 1 calc R
C3 C 0.3562(2) 0.3498(3) 0.4533(2) 0.0725(9) Uani 1 1 d .
H3 H 0.4341 0.3344 0.4819 0.087 Uiso 1 1 calc R
C4 C 0.2794(2) 0.4702(2) 0.41826(18) 0.0565(7) Uani 1 1 d .
H4 H 0.3049 0.5361 0.4245 0.068 Uiso 1 1 calc R
C5 C 0.1631(2) 0.4944(2) 0.37325(16) 0.0439(5) Uani 1 1 d .
C6 C 0.1209(2) 0.3973(2) 0.36967(18) 0.0507(6) Uani 1 1 d .
C7 C -0.0090(2) 0.4215(2) 0.3292(2) 0.0596(7) Uani 1 1 d .
H7A H -0.0547 0.3825 0.3766 0.072 Uiso 1 1 calc R
H7B H 0.0068 0.3816 0.2631 0.072 Uiso 1 1 calc R
C8 C -0.0950(2) 0.5617(2) 0.31627(19) 0.0497(6) Uani 1 1 d .
H8A H -0.1673 0.5743 0.2755 0.060 Uiso 1 1 calc R
H8B H -0.1303 0.5991 0.3831 0.060 Uiso 1 1 calc R
C9 C 0.08141(18) 0.62629(19) 0.33159(16) 0.0374(5) Uani 1 1 d .
H9 H 0.0319 0.6796 0.3898 0.045 Uiso 1 1 calc R
C10 C -0.1097(2) 0.6688(2) 0.03729(19) 0.0531(6) Uani 1 1 d .
H10 H -0.0230 0.6113 0.0254 0.064 Uiso 1 1 calc R
C11 C -0.2010(3) 0.6811(3) -0.0323(2) 0.0718(8) Uani 1 1 d .
H11 H -0.1764 0.6322 -0.0909 0.086 Uiso 1 1 calc R
C12 C -0.3289(3) 0.7672(3) -0.0124(3) 0.0860(11) Uani 1 1 d .
H12 H -0.3899 0.7757 -0.0589 0.103 Uiso 1 1 calc R
C13 C -0.3699(3) 0.8414(3) 0.0740(3) 0.0795(10) Uani 1 1 d .
H13 H -0.4567 0.8984 0.0862 0.095 Uiso 1 1 calc R
C14 C -0.2773(2) 0.8278(2) 0.1419(2) 0.0526(7) Uani 1 1 d .
C15 C -0.1478(2) 0.7417(2) 0.12318(18) 0.0429(6) Uani 1 1 d .
C16 C -0.07111(18) 0.74408(18) 0.21158(16) 0.0382(5) Uani 1 1 d .
C17 C -0.1770(2) 0.8477(2) 0.2803(2) 0.0468(6) Uani 1 1 d .
C18 C -0.4139(2) 0.9884(2) 0.2777(3) 0.0810(10) Uani 1 1 d .
H18A H -0.3984 1.0149 0.3415 0.122 Uiso 1 1 calc GR
H18B H -0.4808 0.9568 0.2901 0.122 Uiso 1 1 calc GR
H18C H -0.4417 1.0593 0.2295 0.122 Uiso 1 1 calc GR
C19 C 0.1260(2) 0.8780(2) 0.38577(18) 0.0526(6) Uani 1 1 d .
H19 H 0.0354 0.9068 0.3951 0.063 Uiso 1 1 calc R
C20 C 0.1893(3) 0.9361(3) 0.4352(2) 0.0655(7) Uani 1 1 d .
H20 H 0.1413 1.0041 0.4776 0.079 Uiso 1 1 calc R
C21 C 0.3233(2) 0.8928(2) 0.4212(2) 0.0621(7) Uani 1 1 d .
H21 H 0.3652 0.9318 0.4553 0.075 Uiso 1 1 calc R
C22 C 0.3977(2) 0.7924(2) 0.35754(19) 0.0507(6) Uani 1 1 d .
H22 H 0.4881 0.7647 0.3474 0.061 Uiso 1 1 calc R
C23 C 0.33283(19) 0.73474(19) 0.30949(16) 0.0379(5) Uani 1 1 d .
C24 C 0.19761(19) 0.77732(19) 0.32274(16) 0.0370(5) Uani 1 1 d .
C25 C 0.15296(17) 0.69818(18) 0.26225(15) 0.0339(5) Uani 1 1 d .
C26 C 0.28210(18) 0.60540(18) 0.20849(16) 0.0351(5) Uani 1 1 d .
C27 C 0.05369(17) 0.76733(18) 0.17846(16) 0.0352(5) Uani 1 1 d .
H27 H 0.0919 0.7208 0.1148 0.042 Uiso 1 1 calc R
C28 C 0.0336(2) 0.9021(2) 0.15280(17) 0.0437(5) Uani 1 1 d .
C29 C 0.1476(3) 1.0323(3) 0.1053(3) 0.0874(10) Uani 1 1 d .
H29A H 0.0815 1.0806 0.0593 0.131 Uiso 1 1 calc GR
H29B H 0.2317 1.0244 0.0746 0.131 Uiso 1 1 calc GR
H29C H 0.1291 1.0748 0.1696 0.131 Uiso 1 1 calc GR
C30 C 0.5203(2) 0.5488(2) 0.23160(18) 0.0467(6) Uani 1 1 d .
C31 C 0.6717(2) 0.3438(2) 0.1644(2) 0.0555(6) Uani 1 1 d .
C32 C 0.7734(2) 0.3864(3) 0.1128(2) 0.0740(8) Uani 1 1 d .
H32A H 0.7435 0.4315 0.0492 0.111 Uiso 1 1 calc GR
H32B H 0.8540 0.3136 0.0987 0.111 Uiso 1 1 calc GR
H32C H 0.7875 0.4413 0.1577 0.111 Uiso 1 1 calc GR
C33 C 0.7054(3) 0.2841(3) 0.2706(2) 0.0911(10) Uani 1 1 d .
H33A H 0.7205 0.3417 0.3119 0.137 Uiso 1 1 calc GR
H33B H 0.7830 0.2066 0.2644 0.137 Uiso 1 1 calc GR
H33C H 0.6341 0.2662 0.3030 0.137 Uiso 1 1 calc GR
C34 C 0.6463(3) 0.2590(3) 0.0951(3) 0.0886(10) Uani 1 1 d .
H34A H 0.5807 0.2336 0.1288 0.133 Uiso 1 1 calc GR
H34B H 0.7257 0.1852 0.0807 0.133 Uiso 1 1 calc GR
H34C H 0.6162 0.3042 0.0316 0.133 Uiso 1 1 calc GR
N1 N -0.01133(15) 0.61953(15) 0.26345(13) 0.0381(4) Uani 1 1 d .
N2 N -0.29353(16) 0.88838(18) 0.23514(17) 0.0552(5) Uani 1 1 d .
N3 N 0.38562(15) 0.62967(15) 0.24212(13) 0.0375(4) Uani 1 1 d .
O1 O -0.16432(15) 0.88391(15) 0.36251(14) 0.0593(5) Uani 1 1 d .
O2 O 0.29214(13) 0.52878(14) 0.14654(12) 0.0483(4) Uani 1 1 d .
O3 O -0.06959(15) 0.99212(15) 0.15491(16) 0.0728(6) Uani 1 1 d .
O4 O 0.14829(15) 0.90770(15) 0.12379(13) 0.0593(5) Uani 1 1 d .
O5 O 0.59901(15) 0.57050(18) 0.27334(17) 0.0851(7) Uani 1 1 d .
O6 O 0.54179(13) 0.45337(15) 0.17406(14) 0.0576(5) Uani 1 1 d .

loop_
_atom_site_aniso_label
_atom_site_aniso_U_11
_atom_site_aniso_U_22
_atom_site_aniso_U_33
_atom_site_aniso_U_23
_atom_site_aniso_U_13
_atom_site_aniso_U_12
C1 0.0795(19) 0.0479(16) 0.075(2) 0.0126(14) -0.0081(16) -0.0185(14)
C2 0.0722(19) 0.0564(18) 0.082(2) 0.0246(16) -0.0074(16) -0.0047(15)
C3 0.0520(15) 0.082(2) 0.0709(19) 0.0341(17) -0.0158(14) -0.0177(15)
C4 0.0456(13) 0.0655(17) 0.0554(15) 0.0176(13) -0.0098(12) -0.0213(12)
C5 0.0424(12) 0.0441(13) 0.0411(13) 0.0038(10) -0.0011(10) -0.0150(10)
C6 0.0565(14) 0.0465(14) 0.0481(14) 0.0046(11) -0.0026(12) -0.0213(12)
C7 0.0685(16) 0.0521(15) 0.0695(17) 0.0056(13) -0.0123(14) -0.0355(13)
C8 0.0447(13) 0.0536(14) 0.0595(15) -0.0021(12) -0.0020(12) -0.0292(11)
C9 0.0338(11) 0.0398(12) 0.0400(12) -0.0060(10) -0.0011(10) -0.0161(9)
C10 0.0573(15) 0.0558(15) 0.0576(16) 0.0040(13) -0.0186(13) -0.0323(12)
C11 0.090(2) 0.086(2) 0.0665(18) 0.0058(16) -0.0288(17) -0.0583(18)
C12 0.078(2) 0.116(3) 0.092(3) 0.030(2) -0.050(2) -0.063(2)
C13 0.0475(15) 0.093(2) 0.104(3) 0.028(2) -0.0332(18) -0.0329(16)
C14 0.0354(12) 0.0558(15) 0.0698(18) 0.0142(14) -0.0147(13) -0.0219(11)
C15 0.0369(12) 0.0433(13) 0.0538(15) 0.0046(11) -0.0114(11) -0.0208(10)
C16 0.0322(11) 0.0332(11) 0.0478(13) -0.0052(10) -0.0063(10) -0.0106(9)
C17 0.0384(12) 0.0409(13) 0.0611(16) -0.0053(12) 0.0028(12) -0.0171(10)
C18 0.0371(13) 0.0593(17) 0.129(3) -0.0004(18) 0.0187(16) -0.0076(12)
C19 0.0453(13) 0.0588(15) 0.0579(16) -0.0228(12) 0.0086(12) -0.0252(12)
C20 0.0643(17) 0.0654(17) 0.0744(19) -0.0363(14) 0.0122(14) -0.0329(14)
C21 0.0654(17) 0.0709(18) 0.0681(18) -0.0235(14) -0.0029(14) -0.0432(14)
C22 0.0463(13) 0.0548(15) 0.0601(16) -0.0124(12) -0.0067(12) -0.0277(12)
C23 0.0381(11) 0.0381(12) 0.0398(12) -0.0049(10) -0.0022(10) -0.0174(9)
C24 0.0364(11) 0.0392(12) 0.0367(12) -0.0062(9) -0.0036(10) -0.0157(9)
C25 0.0302(10) 0.0346(11) 0.0364(11) -0.0059(9) -0.0037(9) -0.0117(9)
C26 0.0349(11) 0.0330(11) 0.0362(12) -0.0046(9) -0.0066(9) -0.0114(9)
C27 0.0293(10) 0.0346(11) 0.0391(12) -0.0056(9) -0.0033(9) -0.0096(9)
C28 0.0414(12) 0.0415(13) 0.0478(14) 0.0004(11) -0.0058(11) -0.0162(11)
C29 0.105(2) 0.071(2) 0.109(3) 0.0184(19) -0.011(2) -0.0623(18)
C30 0.0332(12) 0.0492(14) 0.0575(15) -0.0099(12) -0.0062(11) -0.0150(10)
C31 0.0291(11) 0.0537(15) 0.0744(18) -0.0163(13) -0.0016(12) -0.0062(10)
C32 0.0432(14) 0.093(2) 0.082(2) -0.0176(17) 0.0069(14) -0.0247(14)
C33 0.077(2) 0.077(2) 0.089(2) 0.0023(18) 0.0002(18) -0.0032(16)
C34 0.0507(16) 0.074(2) 0.132(3) -0.0488(19) -0.0087(17) -0.0092(14)
N1 0.0326(9) 0.0391(10) 0.0463(11) 0.0010(8) -0.0066(8) -0.0181(8)
N2 0.0283(10) 0.0511(12) 0.0783(15) -0.0017(11) 0.0019(10) -0.0096(9)
N3 0.0284(9) 0.0374(10) 0.0472(11) -0.0079(8) -0.0047(8) -0.0126(7)
O1 0.0527(10) 0.0588(11) 0.0633(12) -0.0208(9) 0.0091(9) -0.0198(8)
O2 0.0354(8) 0.0496(9) 0.0580(10) -0.0213(8) -0.0051(7) -0.0123(7)
O3 0.0476(10) 0.0399(10) 0.1164(16) 0.0087(10) -0.0043(10) -0.0056(8)
O4 0.0516(10) 0.0531(10) 0.0770(12) 0.0112(9) -0.0010(9) -0.0279(8)
O5 0.0387(9) 0.0898(14) 0.1262(17) -0.0527(12) -0.0178(11) -0.0157(9)
O6 0.0296(8) 0.0559(10) 0.0816(13) -0.0257(9) -0.0066(8) -0.0079(7)

loop_
_atom_type_symbol
_atom_type_description
_atom_type_scat_dispersion_real
_atom_type_scat_dispersion_imag
_atom_type_scat_source
C C 0.0033 0.0016 'International Tables Vol C Tables 4.2.6.8 and 6.1.1.4'
H H 0.0000 0.0000 'International Tables Vol C Tables 4.2.6.8 and 6.1.1.4'
N N 0.0061 0.0033 'International Tables Vol C Tables 4.2.6.8 and 6.1.1.4'
O O 0.0106 0.0060 'International Tables Vol C Tables 4.2.6.8 and 6.1.1.4'

loop_
_geom_angle_atom_site_label_1
_geom_angle_atom_site_label_2
_geom_angle_atom_site_label_3
_geom_angle
C2 C1 H1 119.5
C2 C1 C6 121.0(3)
C6 C1 H1 119.5
C1 C2 H2 119.9
C3 C2 C1 120.2(2)
C3 C2 H2 119.9
C2 C3 H3 120.0
C2 C3 C4 120.1(2)
C4 C3 H3 120.0
C3 C4 H4 119.7
C3 C4 C5 120.6(2)
C5 C4 H4 119.7
C4 C5 C9 120.3(2)
C6 C5 C4 119.56(19)
C6 C5 C9 120.15(18)
C1 C6 C7 120.2(2)
C5 C6 C1 118.4(2)
C5 C6 C7 121.39(19)
C6 C7 H7A 109.1
C6 C7 H7B 109.1
C6 C7 C8 112.57(19)
H7A C7 H7B 107.8
C8 C7 H7A 109.1
C8 C7 H7B 109.1
C7 C8 H8A 110.5
C7 C8 H8B 110.5
H8A C8 H8B 108.7
N1 C8 C7 106.30(17)
N1 C8 H8A 110.5
N1 C8 H8B 110.5
C5 C9 H9 108.6
C5 C9 C25 118.27(16)
C25 C9 H9 108.6
N1 C9 C5 109.50(16)
N1 C9 H9 108.6
N1 C9 C25 102.89(15)
C11 C10 H10 120.1
C15 C10 H10 120.1
C15 C10 C11 119.9(2)
C10 C11 H11 120.7
C12 C11 C10 118.6(3)
C12 C11 H11 120.7
C11 C12 H12 118.7
C11 C12 C13 122.6(2)
C13 C12 H12 118.7
C12 C13 H13 121.1
C12 C13 C14 117.8(3)
C14 C13 H13 121.1
C13 C14 C15 120.5(3)
C13 C14 N2 129.1(3)
C15 C14 N2 110.36(18)
C10 C15 C14 120.6(2)
C10 C15 C16 130.61(19)
C14 C15 C16 108.7(2)
C15 C16 C17 101.89(16)
C15 C16 C27 114.64(17)
C27 C16 C17 114.94(17)
N1 C16 C15 112.12(16)
N1 C16 C17 114.31(17)
N1 C16 C27 99.54(14)
N2 C17 C16 107.8(2)
O1 C17 C16 127.6(2)
O1 C17 N2 124.5(2)
H18A C18 H18B 109.5
H18A C18 H18C 109.5
H18B C18 H18C 109.5
N2 C18 H18A 109.5
N2 C18 H18B 109.5
N2 C18 H18C 109.5
C20 C19 H19 120.1
C24 C19 H19 120.1
C24 C19 C20 119.9(2)
C19 C20 H20 120.1
C21 C20 C19 119.8(2)
C21 C20 H20 120.1
C20 C21 H21 119.2
C20 C21 C22 121.5(2)
C22 C21 H21 119.2
C21 C22 H22 121.1
C23 C22 C21 117.9(2)
C23 C22 H22 121.1
C22 C23 C24 121.2(2)
C22 C23 N3 129.03(19)
C24 C23 N3 109.72(17)
C19 C24 C23 119.7(2)
C19 C24 C25 130.04(19)
C23 C24 C25 110.27(19)
C24 C25 C9 113.44(17)
C24 C25 C26 102.45(15)
C24 C25 C27 118.02(16)
C26 C25 C9 111.66(16)
C26 C25 C27 108.89(16)
C27 C25 C9 102.56(14)
N3 C26 C25 107.98(17)
O2 C26 C25 125.54(18)
O2 C26 N3 126.45(19)
C16 C27 C25 106.47(15)
C16 C27 H27 106.0
C25 C27 H27 106.0
C28 C27 C16 116.48(16)
C28 C27 C25 115.12(16)
C28 C27 H27 106.0
O3 C28 C27 125.8(2)
O3 C28 O4 124.1(2)
O4 C28 C27 110.03(17)
H29A C29 H29B 109.5
H29A C29 H29C 109.5
H29B C29 H29C 109.5
O4 C29 H29A 109.5
O4 C29 H29B 109.5
O4 C29 H29C 109.5
O5 C30 N3 121.3(2)
O5 C30 O6 127.7(2)
O6 C30 N3 111.03(18)
C32 C31 C33 112.5(2)
C34 C31 C32 110.6(2)
C34 C31 C33 112.6(2)
O6 C31 C32 110.1(2)
O6 C31 C33 108.7(2)
O6 C31 C34 101.78(17)
C31 C32 H32A 109.5
C31 C32 H32B 109.5
C31 C32 H32C 109.5
H32A C32 H32B 109.5
H32A C32 H32C 109.5
H32B C32 H32C 109.5
C31 C33 H33A 109.5
C31 C33 H33B 109.5
C31 C33 H33C 109.5
H33A C33 H33B 109.5
H33A C33 H33C 109.5
H33B C33 H33C 109.5
C31 C34 H34A 109.5
C31 C34 H34B 109.5
C31 C34 H34C 109.5
H34A C34 H34B 109.5
H34A C34 H34C 109.5
H34B C34 H34C 109.5
C8 N1 C9 111.74(16)
C8 N1 C16 119.55(15)
C9 N1 C16 107.21(15)
C14 N2 C18 126.0(2)
C17 N2 C14 111.15(19)
C17 N2 C18 122.7(2)
C26 N3 C23 109.51(15)
C30 N3 C23 122.81(17)
C30 N3 C26 126.31(18)
C28 O4 C29 117.03(19)
C30 O6 C31 121.70(17)

loop_
_geom_bond_atom_site_label_1
_geom_bond_atom_site_label_2
_geom_bond_distance
C1 H1 0.9300
C1 C2 1.384(4)
C1 C6 1.396(3)
C2 H2 0.9300
C2 C3 1.365(4)
C3 H3 0.9300
C3 C4 1.376(3)
C4 H4 0.9300
C4 C5 1.400(3)
C5 C6 1.394(3)
C5 C9 1.515(3)
C6 C7 1.512(3)
C7 H7A 0.9700
C7 H7B 0.9700
C7 C8 1.515(3)
C8 H8A 0.9700
C8 H8B 0.9700
C8 N1 1.461(2)
C9 H9 0.9800
C9 C25 1.569(3)
C9 N1 1.463(2)
C10 H10 0.9300
C10 C11 1.394(3)
C10 C15 1.370(3)
C11 H11 0.9300
C11 C12 1.381(4)
C12 H12 0.9300
C12 C13 1.384(4)
C13 H13 0.9300
C13 C14 1.386(3)
C14 C15 1.392(3)
C14 N2 1.400(3)
C15 C16 1.513(3)
C16 C17 1.553(3)
C16 C27 1.551(3)
C16 N1 1.464(2)
C17 N2 1.375(3)
C17 O1 1.217(3)
C18 H18A 0.9600
C18 H18B 0.9600
C18 H18C 0.9600
C18 N2 1.457(3)
C19 H19 0.9300
C19 C20 1.384(3)
C19 C24 1.379(3)
C20 H20 0.9300
C20 C21 1.376(3)
C21 H21 0.9300
C21 C22 1.388(3)
C22 H22 0.9300
C22 C23 1.385(3)
C23 C24 1.388(3)
C23 N3 1.430(3)
C24 C25 1.506(3)
C25 C26 1.538(3)
C25 C27 1.569(2)
C26 N3 1.419(2)
C26 O2 1.202(2)
C27 H27 0.9800
C27 C28 1.499(3)
C28 O3 1.196(2)
C28 O4 1.335(2)
C29 H29A 0.9600
C29 H29B 0.9600
C29 H29C 0.9600
C29 O4 1.442(3)
C30 N3 1.412(2)
C30 O5 1.200(2)
C30 O6 1.301(3)
C31 C32 1.508(3)
C31 C33 1.513(4)
C31 C34 1.502(4)
C31 O6 1.487(2)
C32 H32A 0.9600
C32 H32B 0.9600
C32 H32C 0.9600
C33 H33A 0.9600
C33 H33B 0.9600
C33 H33C 0.9600
C34 H34A 0.9600
C34 H34B 0.9600
C34 H34C 0.9600

loop_
_geom_torsion_atom_site_label_1
_geom_torsion_atom_site_label_2
_geom_torsion_atom_site_label_3
_geom_torsion_atom_site_label_4
_geom_torsion
C1 C2 C3 C4 -1.6(4)
C1 C6 C7 C8 167.1(2)
C2 C1 C6 C5 1.1(4)
C2 C1 C6 C7 -178.0(3)
C2 C3 C4 C5 -1.1(4)
C3 C4 C5 C6 3.9(4)
C3 C4 C5 C9 -177.9(2)
C4 C5 C6 C1 -3.8(3)
C4 C5 C6 C7 175.3(2)
C4 C5 C9 C25 46.4(3)
C4 C5 C9 N1 163.7(2)
C5 C6 C7 C8 -12.1(3)
C5 C9 C25 C24 -89.9(2)
C5 C9 C25 C26 25.2(2)
C5 C9 C25 C27 141.68(18)
C5 C9 N1 C8 56.9(2)
C5 C9 N1 C16 -170.30(17)
C6 C1 C2 C3 1.6(4)
C6 C5 C9 C25 -135.4(2)
C6 C5 C9 N1 -18.1(3)
C6 C7 C8 N1 46.6(3)
C7 C8 N1 C9 -72.3(2)
C7 C8 N1 C16 161.36(18)
C9 C5 C6 C1 178.0(2)
C9 C5 C6 C7 -2.9(3)
C9 C25 C26 N3 -119.01(17)
C9 C25 C26 O2 63.1(2)
C9 C25 C27 C16 6.3(2)
C9 C25 C27 C28 136.97(18)
C10 C11 C12 C13 -0.3(4)
C10 C15 C16 C17 -179.3(2)
C10 C15 C16 C27 55.9(3)
C10 C15 C16 N1 -56.7(3)
C11 C10 C15 C14 0.2(3)
C11 C10 C15 C16 177.6(2)
C11 C12 C13 C14 0.5(4)
C12 C13 C14 C15 -0.3(4)
C12 C13 C14 N2 -178.3(2)
C13 C14 C15 C10 0.0(3)
C13 C14 C15 C16 -177.9(2)
C13 C14 N2 C17 179.4(2)
C13 C14 N2 C18 -4.8(4)
C14 C15 C16 C17 -1.7(2)
C14 C15 C16 C27 -126.49(19)
C14 C15 C16 N1 120.97(19)
C15 C10 C11 C12 -0.1(4)
C15 C14 N2 C17 1.3(3)
C15 C14 N2 C18 177.0(2)
C15 C16 C17 N2 2.4(2)
C15 C16 C17 O1 178.8(2)
C15 C16 C27 C25 -150.62(17)
C15 C16 C27 C28 79.5(2)
C15 C16 N1 C8 -63.4(2)
C15 C16 N1 C9 168.24(17)
C16 C17 N2 C14 -2.3(2)
C16 C17 N2 C18 -178.3(2)
C16 C27 C28 O3 -0.6(3)
C16 C27 C28 O4 -178.79(18)
C17 C16 C27 C25 91.78(19)
C17 C16 C27 C28 -38.2(2)
C17 C16 N1 C8 52.0(2)
C17 C16 N1 C9 -76.4(2)
C19 C20 C21 C22 0.7(4)
C19 C24 C25 C9 -60.4(3)
C19 C24 C25 C26 179.1(2)
C19 C24 C25 C27 59.5(3)
C20 C19 C24 C23 0.1(3)
C20 C19 C24 C25 179.2(2)
C20 C21 C22 C23 -1.2(4)
C21 C22 C23 C24 1.3(3)
C21 C22 C23 N3 -179.0(2)
C22 C23 C24 C19 -0.7(3)
C22 C23 C24 C25 -179.97(18)
C22 C23 N3 C26 -178.1(2)
C22 C23 N3 C30 14.5(3)
C23 C24 C25 C9 118.69(18)
C23 C24 C25 C26 -1.8(2)
C23 C24 C25 C27 -121.36(18)
C24 C19 C20 C21 -0.1(4)
C24 C23 N3 C26 1.6(2)
C24 C23 N3 C30 -165.76(18)
C24 C25 C26 N3 2.72(19)
C24 C25 C26 O2 -175.18(19)
C24 C25 C27 C16 -119.20(19)
C24 C25 C27 C28 11.5(3)
C25 C9 N1 C8 -176.47(16)
C25 C9 N1 C16 -43.67(19)
C25 C26 N3 C23 -2.7(2)
C25 C26 N3 C30 164.06(18)
C25 C27 C28 O3 -126.3(2)
C25 C27 C28 O4 55.5(2)
C26 C25 C27 C16 124.69(17)
C26 C25 C27 C28 -104.6(2)
C27 C16 C17 N2 127.01(18)
C27 C16 C17 O1 -56.6(3)
C27 C16 N1 C8 175.01(18)
C27 C16 N1 C9 46.6(2)
C27 C25 C26 N3 128.46(16)
C27 C25 C26 O2 -49.5(3)
C27 C28 O4 C29 -174.6(2)
C32 C31 O6 C30 -64.8(3)
C33 C31 O6 C30 58.9(3)
C34 C31 O6 C30 177.9(2)
N1 C9 C25 C24 149.29(16)
N1 C9 C25 C26 -95.56(17)
N1 C9 C25 C27 20.89(19)
N1 C16 C17 N2 -118.74(18)
N1 C16 C17 O1 57.6(3)
N1 C16 C27 C25 -30.8(2)
N1 C16 C27 C28 -160.74(17)
N2 C14 C15 C10 178.33(19)
N2 C14 C15 C16 0.4(3)
N3 C23 C24 C19 179.50(18)
N3 C23 C24 C25 0.3(2)
N3 C30 O6 C31 -170.12(18)
O1 C17 N2 C14 -178.9(2)
O1 C17 N2 C18 5.2(4)
O2 C26 N3 C23 175.15(19)
O2 C26 N3 C30 -18.1(3)
O3 C28 O4 C29 7.2(4)
O5 C30 N3 C23 -5.8(3)
O5 C30 N3 C26 -170.9(2)
O5 C30 O6 C31 9.2(4)
O6 C30 N3 C23 173.55(17)
O6 C30 N3 C26 8.4(3)
